data_9015728
loop_
_publ_author_name
'Fourquet, J.'
'Duroy, H.'
'Crosnier-Lopez M'

_publ_section_title
;
 Synthesis and crystal structure of Ba4 Mo2 O5 F7 (H F2)3.H2 O
 _cod_database_code 1000451
;
_journal_name_full 'Zeitschrift fur Anorganische und Allgemeine Chemie'
_journal_page_first 439
_journal_page_last 443
_journal_volume 623
_journal_year 1997
_chemical_formula_sum 'Ba4 F13 Mo2 O6'
_space_group_IT_number 58
_symmetry_space_group_name_Hall '-P 2 2n'
_symmetry_space_group_name_H-M 'P n n m'
_cell_angle_alpha 90
_cell_angle_beta 90
_cell_angle_gamma 90
_cell_length_a 16.49699
_cell_length_b 8.6939
_cell_length_c 11.5174
_cell_formula_units_Z 4
_cell_volume 1651.862
_database_code_amcsd 0015815
_exptl_crystal_density_diffrn 4.359
_cod_duplicate_entry 1000451
_cod_original_formula_sum 'Ba4 Mo2 O6 F13'
_cod_database_code 9015728
_amcsd_formula_title 'Ba4 F13 H5 Mo2 O6'

loop_
_space_group_symop_operation_xyz
x,y,z
1/2+x,1/2-y,1/2+z
1/2-x,1/2+y,1/2-z
1/2-x,1/2+y,1/2+z
1/2+x,1/2-y,1/2-z
x,y,-z
-x,-y,z
-x,-y,-z

loop_
_atom_site_aniso_label
_atom_site_aniso_U_11
_atom_site_aniso_U_22
_atom_site_aniso_U_33
_atom_site_aniso_U_12
_atom_site_aniso_U_13
_atom_site_aniso_U_23
Ba1 0.01310 0.00900 0.01680 0.00030 0.00000 0.00000
Ba2 0.01250 0.01060 0.00980 -0.00040 0.00060 -0.00010
Ba3 0.01370 0.00880 0.01410 -0.00010 0.00000 0.00000
Mo1 0.01030 0.01310 0.00780 0.00030 0.00020 -0.00040
O1 0.02120 0.01990 0.02940 0.00200 0.00000 0.00000
O2 0.02750 0.01170 0.02540 -0.00410 0.00680 -0.00250
O3 0.01530 0.02810 0.02790 0.00500 0.00690 -0.00480
O4 0.02360 0.03420 0.01370 0.00000 0.00000 0.00000
F1 0.01440 0.01670 0.01240 0.00040 0.00000 0.00000
F2 0.03370 0.02560 0.00980 0.00270 -0.00760 -0.00120
F3 0.01350 0.01330 0.01900 0.00090 0.00170 -0.00010
F4 0.02600 0.01280 0.02510 -0.00100 0.00030 0.00200
F5 0.02040 0.03140 0.02400 0.00900 -0.00500 0.01000
F6 0.01980 0.02630 0.02530 0.00820 -0.00330 -0.00620
F7 0.03490 0.02760 0.01640 -0.01610 0.00000 0.00000
F8 0.02760 0.02430 0.02420 -0.01230 0.00000 0.00000

loop_
_atom_site_label
_atom_site_fract_x
_atom_site_fract_y
_atom_site_fract_z
Ba1 0.31250 0.01450 0.00000
Ba2 0.11060 0.25450 0.17990
Ba3 0.30900 0.48780 0.00000
Mo1 0.34160 0.25320 0.33990
O1 0.06540 0.75270 0.50000
O2 0.32890 0.45140 0.34790
O3 0.44160 0.23390 0.30470
O4 0.34340 0.21310 0.50000
F1 0.29320 0.74730 0.50000
F2 0.30470 0.24850 0.17650
F3 0.21050 0.25130 0.36990
F4 0.18950 0.52820 0.17430
F5 0.06050 0.06240 0.35750
F6 0.06010 0.43550 0.36220
F7 0.04470 0.09780 0.00000
F8 0.44570 0.92100 0.50000

loop_
_cod_related_entry_id
_cod_related_entry_database
_cod_related_entry_code
1 AMCSD 0015815
